data_2239658
loop_
_publ_author_name
'Souilem, Amira'
'Zid, Mohamed Faouzi'
'Driss, Ahmed'

_publ_section_title
;
 \b-K~3~Fe(MoO~4~)~2~Mo~2~O~7~
;
_journal_coeditor_code WM5025
_journal_issue 7
_journal_name_full 'Acta Crystallographica Section E'
_journal_page_first i38
_journal_paper_doi 10.1107/S1600536814013087
_journal_volume 70
_journal_year 2014
_chemical_formula_iupac 'K3 Fe (Mo O4)2 Mo2 O7'
_chemical_formula_moiety 'Fe K3 Mo4 O15'
_chemical_formula_sum 'Fe K3 Mo4 O15'
_chemical_formula_weight 796.91
_chemical_name_systematic
;
Tripotassium iron(III) bis(orthomolybdate) dimolybdate
;
_space_group_IT_number 12
_symmetry_cell_setting monoclinic
_symmetry_space_group_name_Hall '-C 2y'
_symmetry_space_group_name_H-M 'C 1 2/m 1'
_atom_sites_solution_primary direct
_atom_sites_solution_secondary difmap
_audit_creation_method SHELXL-97
_cell_angle_alpha 90.00
_cell_angle_beta 91.143(8)
_cell_angle_gamma 90.00
_cell_formula_units_Z 4
_cell_length_a 32.873(2)
_cell_length_b 5.7137(7)
_cell_length_c 7.9177(9)
_cell_measurement_reflns_used 25
_cell_measurement_temperature 298(2)
_cell_measurement_theta_max 15
_cell_measurement_theta_min 11
_cell_volume 1486.9(3)
_computing_cell_refinement 'CAD-4 EXPRESS (Duisenberg, 1992; Mac\'i\<cek & Yordanov, 1992)'
_computing_data_collection 'CAD-4 EXPRESS (Duisenberg, 1992; Mac\'i\<cek & Yordanov, 1992)'
_computing_data_reduction 'XCAD4 (Harms & Wocadlo, 1995)'
_computing_molecular_graphics 'DIAMOND (Brandenburg & Putz, 1999)'
_computing_publication_material 'WinGX (Farrugia, 2012)'
_computing_structure_refinement 'SHELXL97 (Sheldrick, 2008)'
_computing_structure_solution 'SHELXS97 (Sheldrick, 2008)'
_diffrn_ambient_temperature 298(2)
_diffrn_measured_fraction_theta_full 0.998
_diffrn_measured_fraction_theta_max 0.998
_diffrn_measurement_device_type 'Enraf--Nonius CAD-4'
_diffrn_measurement_method \w/2\q
_diffrn_radiation_monochromator graphite
_diffrn_radiation_source 'fine-focus sealed tube'
_diffrn_radiation_type MoK\a
_diffrn_radiation_wavelength 0.71073
_diffrn_reflns_av_R_equivalents 0.0282
_diffrn_reflns_av_sigmaI/netI 0.0279
_diffrn_reflns_limit_h_max 41
_diffrn_reflns_limit_h_min -41
_diffrn_reflns_limit_k_max 7
_diffrn_reflns_limit_k_min -1
_diffrn_reflns_limit_l_max 5
_diffrn_reflns_limit_l_min -10
_diffrn_reflns_number 3443
_diffrn_reflns_theta_full 26.97
_diffrn_reflns_theta_max 26.97
_diffrn_reflns_theta_min 2.48
_diffrn_standards_decay_% 1.3
_diffrn_standards_interval_time 120
_diffrn_standards_number 2
_exptl_absorpt_coefficient_mu 5.146
_exptl_absorpt_correction_T_max 0.4884
_exptl_absorpt_correction_T_min 0.2855
_exptl_absorpt_correction_type psi-scan
_exptl_absorpt_process_details '(North <i>et al.</i>, 1968)'
_exptl_crystal_colour green
_exptl_crystal_density_diffrn 3.560
_exptl_crystal_density_method 'not measured'
_exptl_crystal_description prism
_exptl_crystal_F_000 1484
_exptl_crystal_size_max 0.36
_exptl_crystal_size_mid 0.22
_exptl_crystal_size_min 0.18
_refine_diff_density_max 1.216
_refine_diff_density_min -1.573
_refine_ls_extinction_coef 0.00379(16)
_refine_ls_extinction_expression Fc^*^=kFc[1+0.001xFc^2^\l^3^/sin(2\q)]^-1/4^
_refine_ls_extinction_method 'SHELXL97 (Sheldrick, 2008)'
_refine_ls_goodness_of_fit_ref 1.063
_refine_ls_matrix_type full
_refine_ls_number_parameters 138
_refine_ls_number_reflns 1789
_refine_ls_number_restraints 0
_refine_ls_restrained_S_all 1.063
_refine_ls_R_factor_all 0.0332
_refine_ls_R_factor_gt 0.0291
_refine_ls_shift/su_max 0.001
_refine_ls_shift/su_mean 0.000
_refine_ls_structure_factor_coef Fsqd
_refine_ls_weighting_details 'calc w=1/[\s^2^(Fo^2^)+(0.0306P)^2^+20.6944P] where P=(Fo^2^+2Fc^2^)/3'
_refine_ls_weighting_scheme calc
_refine_ls_wR_factor_gt 0.0738
_refine_ls_wR_factor_ref 0.0764
_reflns_number_gt 1636
_reflns_number_total 1789
_reflns_threshold_expression I>2\s(I)
_cod_data_source_file wm5025sup1.cf
_cod_data_source_block I
_cod_original_sg_symbol_H-M 'C 2/m'
_cod_database_code 2239658
_cod_database_fobs_code 2239658

loop_
_symmetry_equiv_pos_as_xyz
'x, y, z'
'-x, y, -z'
'x+1/2, y+1/2, z'
'-x+1/2, y+1/2, -z'
'-x, -y, -z'
'x, -y, z'
'-x+1/2, -y+1/2, -z'
'x+1/2, -y+1/2, z'

loop_
_atom_site_type_symbol
_atom_site_label
_atom_site_fract_x
_atom_site_fract_y
_atom_site_fract_z
_atom_site_U_iso_or_equiv
_atom_site_adp_type
_atom_site_calc_flag
_atom_site_refinement_flags
_atom_site_occupancy
_atom_site_symmetry_multiplicity
Mo Mo1 0.568576(15) 0.5000 -0.03610(7) 0.01354(16) Uani d S 1 2
Mo Mo2 0.649834(16) 0.0000 0.73776(7) 0.01577(16) Uani d S 1 2
Mo Mo3 0.718491(15) 0.0000 0.18432(7) 0.01355(16) Uani d S 1 2
Mo Mo4 0.55700(2) 0.5000 0.49609(8) 0.0375(2) Uani d S 1 2
Fe Fe1 0.68040(3) 0.5000 -0.01846(11) 0.0118(2) Uani d S 1 2
K K1 0.51309(5) 0.0000 0.7616(2) 0.0253(3) Uani d S 1 2
K K2 0.60638(5) 0.0000 0.2307(2) 0.0340(4) Uani d S 1 2
K K3 0.68689(5) 0.5000 0.4756(2) 0.0361(5) Uani d S 1 2
O O1 0.62085(14) 0.5000 0.0211(7) 0.0257(11) Uani d S 1 2
O O2 0.73729(17) 0.0000 0.3855(7) 0.0373(15) Uani d S 1 2
O O3 0.54601(11) 0.7403(7) 0.0504(5) 0.0277(8) Uani d . 1 1
O O4 0.68711(12) 0.7469(9) 0.1610(6) 0.0459(13) Uani d . 1 1
O O5 0.60430(19) 0.5000 0.4216(9) 0.053(2) Uani d S 1 2
O O6 0.75919(14) 0.0000 0.0434(6) 0.0223(11) Uani d S 1 2
O O7 0.67523(14) 0.2575(11) 0.8080(7) 0.0669(19) Uani d . 1 1
O O8 0.55792(18) 0.5000 0.7337(6) 0.0329(13) Uani d S 1 2
O O9 0.64948(18) 0.0000 0.5221(7) 0.0346(14) Uani d S 1 2
O O10 0.60110(17) 0.0000 0.8120(8) 0.0396(15) Uani d S 1 2
O O11 0.5491(2) 0.1696(14) 0.4498(9) 0.031(2) Uani d P 0.524(11) 1
O O12 0.5224(3) 0.3608(15) 0.3916(10) 0.034(3) Uani d P 0.476(11) 1

loop_
_atom_site_aniso_label
_atom_site_aniso_U_11
_atom_site_aniso_U_22
_atom_site_aniso_U_33
_atom_site_aniso_U_12
_atom_site_aniso_U_13
_atom_site_aniso_U_23
Mo1 0.0084(3) 0.0180(3) 0.0142(3) 0.000 -0.00063(19) 0.000
Mo2 0.0111(3) 0.0210(3) 0.0151(3) 0.000 -0.00068(19) 0.000
Mo3 0.0080(2) 0.0163(3) 0.0164(3) 0.000 -0.00035(19) 0.000
Mo4 0.0169(3) 0.0820(6) 0.0137(3) 0.000 0.0003(2) 0.000
Fe1 0.0092(4) 0.0101(4) 0.0160(4) 0.000 -0.0006(3) 0.000
K1 0.0184(7) 0.0324(9) 0.0250(8) 0.000 -0.0022(6) 0.000
K2 0.0195(7) 0.0563(12) 0.0260(8) 0.000 -0.0046(6) 0.000
K3 0.0226(8) 0.0665(14) 0.0191(8) 0.000 -0.0004(6) 0.000
O1 0.010(2) 0.042(3) 0.025(3) 0.000 -0.0025(19) 0.000
O2 0.023(3) 0.065(4) 0.023(3) 0.000 -0.008(2) 0.000
O3 0.0224(17) 0.0242(18) 0.037(2) 0.0016(16) 0.0069(15) -0.0049(17)
O4 0.031(2) 0.051(3) 0.058(3) -0.029(2) 0.0281(19) -0.040(2)
O5 0.027(3) 0.085(6) 0.048(4) 0.000 0.011(3) 0.000
O6 0.009(2) 0.032(3) 0.026(3) 0.000 0.0045(18) 0.000
O7 0.038(2) 0.087(4) 0.077(4) -0.036(3) 0.026(2) -0.068(3)
O8 0.035(3) 0.048(4) 0.015(2) 0.000 -0.006(2) 0.000
O9 0.033(3) 0.056(4) 0.015(2) 0.000 -0.004(2) 0.000
O10 0.018(3) 0.056(4) 0.045(4) 0.000 0.005(2) 0.000
O11 0.031(4) 0.036(4) 0.025(4) 0.005(3) 0.002(3) -0.002(3)
O12 0.036(5) 0.033(5) 0.031(4) -0.017(4) -0.003(3) -0.015(4)

loop_
_atom_type_symbol
_atom_type_description
_atom_type_scat_dispersion_real
_atom_type_scat_dispersion_imag
_atom_type_scat_source
O O 0.0106 0.0060 'International Tables Vol C Tables 4.2.6.8 and 6.1.1.4'
K K 0.2009 0.2494 'International Tables Vol C Tables 4.2.6.8 and 6.1.1.4'
Fe Fe 0.3463 0.8444 'International Tables Vol C Tables 4.2.6.8 and 6.1.1.4'
Mo Mo -1.6832 0.6857 'International Tables Vol C Tables 4.2.6.8 and 6.1.1.4'

loop_
_geom_angle_atom_site_label_1
_geom_angle_atom_site_label_2
_geom_angle_atom_site_label_3
_geom_angle_site_symmetry_1
_geom_angle_site_symmetry_3
_geom_angle
O3 Mo1 O3 . 6_565 106.8(3)
O3 Mo1 O1 . . 108.94(15)
O3 Mo1 O1 6_565 . 108.94(15)
O3 Mo1 O8 . 1_554 108.63(16)
O3 Mo1 O8 6_565 1_554 108.63(16)
O1 Mo1 O8 . 1_554 114.6(2)
O9 Mo2 O10 . . 110.8(3)
O9 Mo2 O7 . . 107.9(2)
O10 Mo2 O7 . . 109.20(18)
O9 Mo2 O7 . 6 107.9(2)
O10 Mo2 O7 . 6 109.20(18)
O7 Mo2 O7 . 6 111.9(4)
O2 Mo3 O6 . . 109.2(3)
O2 Mo3 O4 . 1_545 107.2(2)
O6 Mo3 O4 . 1_545 112.33(14)
O2 Mo3 O4 . 6_565 107.2(2)
O6 Mo3 O4 . 6_565 112.33(14)
O4 Mo3 O4 1_545 6_565 108.3(3)
O12 Mo4 O12 . 6_565 59.4(7)
O12 Mo4 O5 . . 118.2(4)
O12 Mo4 O5 6_565 . 118.2(4)
O12 Mo4 O8 . . 120.8(3)
O12 Mo4 O8 6_565 . 120.8(3)
O5 Mo4 O8 . . 110.9(3)
O12 Mo4 O11 . . 47.9(4)
O12 Mo4 O11 6_565 . 107.1(4)
O5 Mo4 O11 . . 93.2(2)
O8 Mo4 O11 . . 100.9(2)
O12 Mo4 O11 . 6_565 107.1(4)
O12 Mo4 O11 6_565 6_565 47.9(4)
O5 Mo4 O11 . 6_565 93.2(2)
O8 Mo4 O11 . 6_565 100.9(2)
O11 Mo4 O11 . 6_565 153.4(4)
O7 Fe1 O7 1_554 6_564 90.2(4)
O7 Fe1 O1 1_554 . 92.22(17)
O7 Fe1 O1 6_564 . 92.22(17)
O7 Fe1 O6 1_554 7_655 90.18(17)
O7 Fe1 O6 6_564 7_655 90.18(17)
O1 Fe1 O6 . 7_655 176.6(2)
O7 Fe1 O4 1_554 . 178.6(2)
O7 Fe1 O4 6_564 . 90.4(3)
O1 Fe1 O4 . . 89.03(15)
O6 Fe1 O4 7_655 . 88.54(16)
O7 Fe1 O4 1_554 6_565 90.4(3)
O7 Fe1 O4 6_564 6_565 178.6(2)
O1 Fe1 O4 . 6_565 89.03(15)
O6 Fe1 O4 7_655 6_565 88.54(16)
O4 Fe1 O4 . 6_565 89.1(3)

loop_
_geom_bond_atom_site_label_1
_geom_bond_atom_site_label_2
_geom_bond_site_symmetry_2
_geom_bond_distance
Mo1 O3 . 1.710(4)
Mo1 O3 6_565 1.710(4)
Mo1 O1 . 1.768(5)
Mo1 O8 1_554 1.849(5)
Mo2 O9 . 1.708(5)
Mo2 O10 . 1.717(6)
Mo2 O7 . 1.776(5)
Mo2 O7 6 1.776(5)
Mo3 O2 . 1.697(5)
Mo3 O6 . 1.759(5)
Mo3 O4 1_545 1.784(4)
Mo3 O4 6_565 1.784(4)
Mo4 O12 . 1.605(7)
Mo4 O12 6_565 1.605(7)
Mo4 O5 . 1.674(6)
Mo4 O8 . 1.881(5)
Mo4 O11 . 1.940(8)
Mo4 O11 6_565 1.940(8)
Fe1 O7 1_554 1.956(4)
Fe1 O7 6_564 1.956(4)
Fe1 O1 . 1.989(5)
Fe1 O6 7_655 2.000(5)
Fe1 O4 . 2.011(4)
Fe1 O4 6_565 2.011(4)
K1 O12 5_656 2.650(8)
K1 O12 2_656 2.650(8)
K1 O11 5_656 2.789(8)
K1 O11 2_656 2.789(8)
K1 O3 2_646 2.882(4)
K1 O3 5_666 2.882(4)
K1 O10 . 2.913(6)
K1 O3 6_566 2.916(4)
K1 O3 1_546 2.916(4)
K1 O11 6 2.924(7)
K1 O11 . 2.924(7)
K1 O8 1_545 3.224(3)
K2 O9 . 2.683(6)
K2 O11 . 2.762(7)
K2 O11 6 2.762(7)
K2 O3 1_545 2.841(4)
K2 O3 6_565 2.841(4)
K2 O4 6_565 3.082(5)
K2 O4 1_545 3.082(5)
K2 O5 . 3.233(3)
K2 O5 1_545 3.233(3)
K2 O10 1_554 3.317(7)
K2 O1 1_545 3.343(3)
K2 O1 . 3.343(3)
K3 O2 7_656 2.704(6)
K3 O5 . 2.740(7)
K3 O4 6_565 2.863(5)
K3 O4 . 2.863(5)
K3 O7 6_565 3.005(7)
K3 O7 . 3.005(7)
K3 O9 . 3.135(3)
K3 O9 1_565 3.135(3)
K3 O2 1_565 3.386(3)
K3 O2 . 3.386(3)
